data_9013826
loop_
_publ_author_name
'Witzke, T.'
'Kolitsch, U.'
'Warnsloh, J. M.'
'Goske, J.'

_publ_section_title
;
 Wakefieldite-(La), LaVO4, a new mineral species from the Glucksstern Mine,
 Friedrichroda, Thuringia, Germany
;
_journal_name_full 'European Journal of Mineralogy'
_journal_page_first 1135
_journal_page_last 1139
_journal_paper_doi 10.1127/0935-1221/2009/0021-1875
_journal_volume 20
_journal_year 2008
_chemical_compound_source 'Glucksstern Mine, Friedrichroda, Thuringia, Germany'
_chemical_formula_sum 'La0.71 Nd0.15 O4 Pr0.11 Sm0.01 V Y0.02'
_chemical_name_mineral Wakefieldite-(La)
_space_group_IT_number 141
_symmetry_space_group_name_Hall '-I 4bd 2'
_symmetry_space_group_name_H-M 'I 41/a m d :2'
_cell_angle_alpha 90
_cell_angle_beta 90
_cell_angle_gamma 90
_cell_length_a 7.432
_cell_length_b 7.432
_cell_length_c 6.521
_cell_formula_units_Z 4
_cell_volume 360.185
_database_code_amcsd 0007272
_exptl_crystal_density_diffrn 4.684
_cod_original_sg_symbol_H-M 'I 41/a m d'
_cod_original_formula_sum '(La.71 Nd.15 Pr.11 Sm.01 Y.02) V O4'
_cod_database_code 9013826

loop_
_space_group_symop_operation_xyz
x,y,z
1/2+x,1/2+y,1/2+z
1/4-y,3/4-x,1/4+z
3/4-y,1/4-x,3/4+z
1/4+y,3/4+x,1/4-z
3/4+y,1/4+x,3/4-z
1/4+y,3/4-x,1/4-z
3/4+y,1/4-x,3/4-z
1/4-y,3/4+x,1/4+z
3/4-y,1/4+x,3/4+z
1/2+x,-y,1/2+z
+x,1/2-y,+z
1/2-x,y,1/2-z
-x,1/2+y,-z
1/2+x,y,1/2-z
+x,1/2+y,-z
1/2-x,-y,1/2+z
-x,1/2-y,+z
1/4+y,1/4+x,3/4+z
3/4+y,3/4+x,1/4+z
1/4-y,1/4-x,3/4-z
3/4-y,3/4-x,1/4-z
1/4-y,1/4+x,3/4-z
3/4-y,3/4+x,1/4-z
1/4+y,1/4-x,3/4+z
3/4+y,3/4-x,1/4+z
-x,y,z
1/2-x,1/2+y,1/2+z
x,-y,-z
1/2+x,1/2-y,1/2-z
-x,-y,-z
1/2-x,1/2-y,1/2-z

loop_
_atom_site_aniso_label
_atom_site_aniso_U_11
_atom_site_aniso_U_22
_atom_site_aniso_U_33
_atom_site_aniso_U_12
_atom_site_aniso_U_13
_atom_site_aniso_U_23
La 0.00875 0.00875 0.00524 0.00000 0.00000 0.00000
Nd 0.00875 0.00875 0.00524 0.00000 0.00000 0.00000
Pr 0.00875 0.00875 0.00524 0.00000 0.00000 0.00000
Sm 0.00875 0.00875 0.00524 0.00000 0.00000 0.00000
Y 0.00875 0.00875 0.00524 0.00000 0.00000 0.00000
V 0.00743 0.00743 0.00400 0.00000 0.00000 0.00000
O 0.02030 0.01010 0.00980 0.00000 0.00000 0.00090

loop_
_atom_site_label
_atom_site_fract_x
_atom_site_fract_y
_atom_site_fract_z
_atom_site_occupancy
_atom_site_U_iso_or_equiv
La 0.00000 0.75000 0.12500 0.71000 0.00758
Nd 0.00000 0.75000 0.12500 0.15000 0.00758
Pr 0.00000 0.75000 0.12500 0.11000 0.00758
Sm 0.00000 0.75000 0.12500 0.01000 0.00758
Y 0.00000 0.75000 0.12500 0.02000 0.00758
V 0.00000 0.25000 0.37500 1.00000 0.00628
O 0.00000 0.42758 0.20750 1.00000 0.01340

loop_
_cod_related_entry_id
_cod_related_entry_database
_cod_related_entry_code
1 AMCSD 0007272
